data_7217901
loop_
_publ_author_name
'Minakawa, Maki'
'Ishikawa, Tomoki'
'Namioka, Junya'
'Hirooka, Souichirou'
'Zhou, Biao'
'Kawatsura, Motoi'

_publ_section_title
;
 Iron-catalyzed [2 + 2 + 2] cycloaddition of trifluoromethyl group
 substituted unsymmetrical internal alkynes
;
_journal_issue 78
_journal_name_full 'RSC Adv.'
_journal_page_first 41353
_journal_paper_doi 10.1039/C4RA06973K
_journal_volume 4
_journal_year 2014
_chemical_formula_moiety 'C27 H23 F3 O4'
_chemical_formula_sum 'C27 H23 F3 O4'
_chemical_formula_weight 468.47
_space_group_IT_number 2
_symmetry_cell_setting triclinic
_symmetry_Int_Tables_number 2
_symmetry_space_group_name_Hall '-P 1'
_symmetry_space_group_name_H-M 'P -1'
_atom_sites_solution_hydrogens geom
_atom_sites_solution_primary direct
_atom_sites_solution_secondary difmap
_cell_angle_alpha 100.6126(15)
_cell_angle_beta 103.125(6)
_cell_angle_gamma 117.338(5)
_cell_formula_units_Z 2
_cell_length_a 9.904(4)
_cell_length_b 10.633(4)
_cell_length_c 13.243(5)
_cell_measurement_reflns_used 5016
_cell_measurement_temperature 193
_cell_measurement_theta_max 27.48
_cell_measurement_theta_min 4.69
_cell_volume 1137.4(8)
_computing_cell_refinement CrystalClear
_computing_data_collection 'CrystalClear (Rigaku Inc., 2008)'
_computing_data_reduction CrystalClear
_computing_molecular_graphics 'CrystalStructure 4.0'
_computing_publication_material 'CrystalStructure 4.0 (Rigaku, 2010)'
_computing_structure_refinement 'SHELXL97 (Sheldrick, 2008)'
_computing_structure_solution 'SIR2002 (Burla, et al., 2003)'
_diffrn_ambient_temperature 193
_diffrn_detector_area_resol_mean 7.314
_diffrn_measured_fraction_theta_full 0.984
_diffrn_measured_fraction_theta_max 0.984
_diffrn_measurement_device_type 'Rigaku Mercury70'
_diffrn_measurement_method \w
_diffrn_radiation_type 'Mo K\a'
_diffrn_radiation_wavelength 0.71075
_diffrn_reflns_av_R_equivalents 0.0620
_diffrn_reflns_limit_h_max 12
_diffrn_reflns_limit_h_min -12
_diffrn_reflns_limit_k_max 13
_diffrn_reflns_limit_k_min -13
_diffrn_reflns_limit_l_max 17
_diffrn_reflns_limit_l_min -17
_diffrn_reflns_number 23988
_diffrn_reflns_theta_full 27.50
_diffrn_reflns_theta_max 27.50
_diffrn_standards_number 0
_exptl_absorpt_coefficient_mu 0.107
_exptl_absorpt_correction_type none
_exptl_crystal_colour colorless
_exptl_crystal_density_diffrn 1.368
_exptl_crystal_density_method 'not measured'
_exptl_crystal_description block
_exptl_crystal_F_000 488.00
_exptl_crystal_size_max 0.600
_exptl_crystal_size_mid 0.400
_exptl_crystal_size_min 0.200
_refine_diff_density_max 0.420
_refine_diff_density_min -0.430
_refine_ls_extinction_method none
_refine_ls_goodness_of_fit_ref 1.099
_refine_ls_hydrogen_treatment constr
_refine_ls_number_parameters 307
_refine_ls_number_reflns 5137
_refine_ls_number_restraints 0
_refine_ls_R_factor_gt 0.0520
_refine_ls_shift/su_max 0.000
_refine_ls_structure_factor_coef Fsqd
_refine_ls_weighting_details 'w = 1/[\s^2^(Fo^2^)+(0.0875P)^2^+0.2081P] where P=(Fo^2^+2Fc^2^)/3'
_refine_ls_weighting_scheme calc
_refine_ls_wR_factor_ref 0.1539
_reflns_number_gt 4201
_reflns_number_total 5137
_reflns_threshold_expression F^2^>2.0\s(F^2^)
_cod_data_source_file c4ra06973k2.cif
_cod_data_source_block 140310-200K-1
_cod_original_cell_volume 1137.5(7)
_cod_database_code 7217901

loop_
_symmetry_equiv_pos_site_id
_symmetry_equiv_pos_as_xyz
1 +X,+Y,+Z
2 -X,-Y,-Z

loop_
_atom_site_label
_atom_site_type_symbol
_atom_site_fract_x
_atom_site_fract_y
_atom_site_fract_z
_atom_site_U_iso_or_equiv
_atom_site_adp_type
_atom_site_occupancy
_atom_site_symmetry_multiplicity
_atom_site_calc_flag
_atom_site_refinement_flags
F1 F 0.98565(16) 0.70051(13) 0.80747(8) 0.0686(4) Uani 1.0 2 d .
F2 F 0.8816(2) 0.78917(13) 0.70770(13) 0.0904(6) Uani 1.0 2 d .
F3 F 1.05792(15) 0.74859(16) 0.67623(10) 0.0915(6) Uani 1.0 2 d .
O1 O 0.30600(15) 0.14871(13) 0.12529(9) 0.0423(3) Uani 1.0 2 d .
O2 O 0.19691(13) -0.05396(12) 0.17701(9) 0.0391(3) Uani 1.0 2 d .
O3 O 0.61189(15) 0.00430(14) 0.31652(10) 0.0432(3) Uani 1.0 2 d .
O4 O 0.54762(15) 0.03270(14) 0.15234(9) 0.0424(3) Uani 1.0 2 d .
C1 C 0.79662(16) 0.53628(14) 0.62730(10) 0.0243(3) Uani 1.0 2 d .
C2 C 0.76299(15) 0.50837(14) 0.51303(10) 0.0219(3) Uani 1.0 2 d .
C3 C 0.64611(15) 0.36266(14) 0.44221(10) 0.0227(3) Uani 1.0 2 d .
C4 C 0.56026(15) 0.24973(14) 0.48186(10) 0.0231(3) Uani 1.0 2 d .
C5 C 0.59220(16) 0.27838(14) 0.59346(11) 0.0241(3) Uani 1.0 2 d .
C6 C 0.71083(16) 0.42163(15) 0.66798(10) 0.0242(3) Uani 1.0 2 d .
C7 C 0.59165(18) 0.30647(15) 0.31876(11) 0.0291(3) Uani 1.0 2 d .
C8 C 0.46790(17) 0.13408(14) 0.28549(11) 0.0262(3) Uani 1.0 2 d .
C9 C 0.42702(17) 0.10885(15) 0.38955(11) 0.0284(3) Uani 1.0 2 d .
C10 C 0.92908(19) 0.69164(16) 0.70483(12) 0.0337(4) Uani 1.0 2 d .
C11 C 0.83598(15) 0.62727(14) 0.46243(10) 0.0232(3) Uani 1.0 2 d .
C12 C 0.7561(2) 0.70030(19) 0.43358(15) 0.0391(4) Uani 1.0 2 d .
C13 C 0.8162(3) 0.8083(2) 0.38389(17) 0.0483(5) Uani 1.0 2 d .
C14 C 0.9569(2) 0.84411(18) 0.36305(14) 0.0415(4) Uani 1.0 2 d .
C15 C 1.0353(2) 0.77074(19) 0.38956(16) 0.0436(4) Uani 1.0 2 d .
C16 C 0.97579(19) 0.66244(18) 0.43894(14) 0.0369(4) Uani 1.0 2 d .
C17 C 0.72763(17) 0.44041(15) 0.78607(11) 0.0270(3) Uani 1.0 2 d .
C18 C 0.6762(2) 0.52392(19) 0.84066(12) 0.0366(4) Uani 1.0 2 d .
C19 C 0.6781(2) 0.5288(2) 0.94694(13) 0.0410(4) Uani 1.0 2 d .
C20 C 0.7322(2) 0.45195(19) 1.00083(12) 0.0404(4) Uani 1.0 2 d .
C21 C 0.7843(3) 0.3695(2) 0.94621(14) 0.0462(5) Uani 1.0 2 d .
C22 C 0.7816(3) 0.36277(19) 0.83997(13) 0.0385(4) Uani 1.0 2 d .
C23 C 0.7317(3) 0.4546(3) 1.11554(15) 0.0626(6) Uani 1.0 2 d .
C24 C 0.31740(18) 0.08100(15) 0.18671(11) 0.0290(3) Uani 1.0 2 d .
C25 C 0.0451(3) -0.1164(3) 0.08731(16) 0.0538(5) Uani 1.0 2 d .
C26 C 0.55036(17) 0.04852(15) 0.25528(12) 0.0285(3) Uani 1.0 2 d .
C27 C 0.6223(3) -0.0475(3) 0.11486(17) 0.0535(5) Uani 1.0 2 d .
H1 H 0.5332 0.2003 0.6196 0.0290 Uiso 1.0 2 calc R
H2 H 0.6849 0.3251 0.2949 0.0349 Uiso 1.0 2 calc R
H3 H 0.5385 0.3560 0.2857 0.0349 Uiso 1.0 2 calc R
H4 H 0.3192 0.0952 0.3830 0.0341 Uiso 1.0 2 calc R
H5 H 0.4274 0.0197 0.4012 0.0341 Uiso 1.0 2 calc R
H6 H 0.6589 0.6764 0.4479 0.0469 Uiso 1.0 2 calc R
H7 H 0.7600 0.8575 0.3643 0.0579 Uiso 1.0 2 calc R
H8 H 0.9993 0.9193 0.3305 0.0498 Uiso 1.0 2 calc R
H9 H 1.1315 0.7941 0.3740 0.0523 Uiso 1.0 2 calc R
H10 H 1.0314 0.6122 0.4567 0.0443 Uiso 1.0 2 calc R
H11 H 0.6393 0.5783 0.8054 0.0439 Uiso 1.0 2 calc R
H12 H 0.6416 0.5861 0.9829 0.0492 Uiso 1.0 2 calc R
H13 H 0.8226 0.3164 0.9820 0.0554 Uiso 1.0 2 calc R
H14 H 0.8171 0.3045 0.8039 0.0462 Uiso 1.0 2 calc R
H15 H 0.7999 0.5584 1.1662 0.0751 Uiso 1.0 2 calc R
H16 H 0.7747 0.3943 1.1399 0.0751 Uiso 1.0 2 calc R
H17 H 0.6201 0.4128 1.1147 0.0751 Uiso 1.0 2 calc R
H18 H 0.0036 -0.0489 0.0962 0.0646 Uiso 1.0 2 calc R
H19 H -0.0344 -0.2147 0.0876 0.0646 Uiso 1.0 2 calc R
H20 H 0.0634 -0.1280 0.0174 0.0646 Uiso 1.0 2 calc R
H21 H 0.7375 0.0065 0.1614 0.0642 Uiso 1.0 2 calc R
H22 H 0.6127 -0.0543 0.0385 0.0642 Uiso 1.0 2 calc R
H23 H 0.5671 -0.1488 0.1194 0.0642 Uiso 1.0 2 calc R

loop_
_atom_site_aniso_label
_atom_site_aniso_U_11
_atom_site_aniso_U_22
_atom_site_aniso_U_33
_atom_site_aniso_U_12
_atom_site_aniso_U_13
_atom_site_aniso_U_23
F1 0.0654(8) 0.0478(7) 0.0265(5) -0.0088(6) -0.0062(5) 0.0084(5)
F2 0.0981(12) 0.0324(6) 0.0940(11) 0.0327(7) -0.0134(9) -0.0129(7)
F3 0.0471(7) 0.0823(10) 0.0478(7) -0.0281(7) 0.0221(6) -0.0170(7)
O1 0.0466(7) 0.0375(6) 0.0322(6) 0.0183(6) 0.0022(5) 0.0145(5)
O2 0.0320(6) 0.0281(6) 0.0348(6) 0.0065(5) -0.0025(5) 0.0072(5)
O3 0.0430(7) 0.0473(7) 0.0528(7) 0.0274(6) 0.0204(6) 0.0307(6)
O4 0.0509(7) 0.0515(7) 0.0290(6) 0.0317(6) 0.0145(5) 0.0081(5)
C1 0.0233(7) 0.0230(7) 0.0223(6) 0.0101(6) 0.0065(5) 0.0061(5)
C2 0.0211(6) 0.0222(6) 0.0228(6) 0.0112(5) 0.0078(5) 0.0088(5)
C3 0.0239(6) 0.0228(6) 0.0205(6) 0.0114(5) 0.0068(5) 0.0090(5)
C4 0.0229(6) 0.0209(6) 0.0228(6) 0.0099(5) 0.0070(5) 0.0074(5)
C5 0.0254(7) 0.0240(7) 0.0240(7) 0.0121(6) 0.0100(5) 0.0108(5)
C6 0.0255(7) 0.0272(7) 0.0208(6) 0.0143(6) 0.0076(5) 0.0093(5)
C7 0.0346(8) 0.0217(7) 0.0200(6) 0.0080(6) 0.0067(6) 0.0069(5)
C8 0.0295(7) 0.0210(6) 0.0212(6) 0.0090(6) 0.0066(6) 0.0070(5)
C9 0.0306(7) 0.0225(7) 0.0222(7) 0.0073(6) 0.0074(6) 0.0072(5)
C10 0.0351(8) 0.0275(7) 0.0237(7) 0.0070(6) 0.0083(6) 0.0061(6)
C11 0.0238(6) 0.0190(6) 0.0210(6) 0.0079(5) 0.0065(5) 0.0058(5)
C12 0.0367(8) 0.0453(9) 0.0553(10) 0.0270(8) 0.0261(8) 0.0312(8)
C13 0.0550(11) 0.0481(10) 0.0665(12) 0.0353(9) 0.0290(10) 0.0390(10)
C14 0.0481(10) 0.0304(8) 0.0440(9) 0.0134(7) 0.0207(8) 0.0222(7)
C15 0.0384(9) 0.0408(9) 0.0582(11) 0.0174(8) 0.0292(8) 0.0248(8)
C16 0.0327(8) 0.0372(8) 0.0544(10) 0.0215(7) 0.0232(7) 0.0251(8)
C17 0.0270(7) 0.0267(7) 0.0206(6) 0.0095(6) 0.0074(5) 0.0078(5)
C18 0.0417(9) 0.0426(9) 0.0275(7) 0.0245(8) 0.0114(7) 0.0103(7)
C19 0.0397(9) 0.0483(10) 0.0287(8) 0.0195(8) 0.0150(7) 0.0061(7)
C20 0.0398(9) 0.0398(9) 0.0222(7) 0.0071(7) 0.0102(6) 0.0082(6)
C21 0.0634(12) 0.0488(10) 0.0298(8) 0.0306(9) 0.0137(8) 0.0205(8)
C22 0.0542(10) 0.0406(9) 0.0285(8) 0.0291(8) 0.0154(7) 0.0148(7)
C23 0.0742(14) 0.0692(14) 0.0276(9) 0.0229(12) 0.0211(9) 0.0178(9)
C24 0.0336(8) 0.0256(7) 0.0237(7) 0.0150(6) 0.0071(6) 0.0055(6)
C25 0.0364(10) 0.0466(10) 0.0449(10) 0.0095(8) -0.0077(8) 0.0067(8)
C26 0.0258(7) 0.0210(6) 0.0292(7) 0.0064(5) 0.0069(6) 0.0081(6)
C27 0.0475(11) 0.0548(11) 0.0507(11) 0.0276(9) 0.0177(9) -0.0007(9)

loop_
_atom_type_symbol
_atom_type_description
_atom_type_scat_dispersion_real
_atom_type_scat_dispersion_imag
_atom_type_scat_source
C C 0.0033 0.0016
;
International Tables for Crystallography
(1992, Vol. C, Tables 4.2.6.8 and 6.1.1.4)
;
H H 0.0000 0.0000
;
International Tables for Crystallography
(1992, Vol. C, Table 6.1.1.4)
;
F F 0.0171 0.0103
;
International Tables for Crystallography
(1992, Vol. C, Tables 4.2.6.8 and 6.1.1.4)
;
O O 0.0106 0.0060
;
International Tables for Crystallography
(1992, Vol. C, Tables 4.2.6.8 and 6.1.1.4)
;

loop_
_geom_angle_atom_site_label_1
_geom_angle_atom_site_label_2
_geom_angle_atom_site_label_3
_geom_angle
_geom_angle_publ_flag
C24 O2 C25 116.03(15) yes
C26 O4 C27 115.76(17) yes
C2 C1 C6 121.13(10) yes
C2 C1 C10 118.05(13) yes
C6 C1 C10 120.81(12) yes
C1 C2 C3 117.72(13) yes
C1 C2 C11 124.41(10) yes
C3 C2 C11 117.72(12) yes
C2 C3 C4 121.30(13) yes
C2 C3 C7 127.16(13) yes
C4 C3 C7 111.51(10) yes
C3 C4 C5 120.61(10) yes
C3 C4 C9 111.37(12) yes
C5 C4 C9 127.75(13) yes
C4 C5 C6 120.28(13) yes
C1 C6 C5 118.92(13) yes
C1 C6 C17 125.86(10) yes
C5 C6 C17 115.12(13) yes
C3 C7 C8 104.18(12) yes
C7 C8 C9 106.09(11) yes
C7 C8 C24 111.26(14) yes
C7 C8 C26 108.96(14) yes
C9 C8 C24 112.59(14) yes
C9 C8 C26 109.26(15) yes
C24 C8 C26 108.60(12) yes
C4 C9 C8 104.08(11) yes
F1 C10 F2 106.08(16) yes
F1 C10 F3 104.88(15) yes
F1 C10 C1 114.97(14) yes
F2 C10 F3 104.91(16) yes
F2 C10 C1 112.38(15) yes
F3 C10 C1 112.77(15) yes
C2 C11 C12 118.57(15) yes
C2 C11 C16 123.01(17) yes
C12 C11 C16 118.36(16) yes
C11 C12 C13 120.8(2) yes
C12 C13 C14 120.1(3) yes
C13 C14 C15 119.5(2) yes
C14 C15 C16 120.7(2) yes
C11 C16 C15 120.4(2) yes
C6 C17 C18 121.12(17) yes
C6 C17 C22 120.26(17) yes
C18 C17 C22 118.36(16) yes
C17 C18 C19 120.6(2) yes
C18 C19 C20 121.2(3) yes
C19 C20 C21 118.02(18) yes
C19 C20 C23 121.4(3) yes
C21 C20 C23 120.5(3) yes
C20 C21 C22 121.3(3) yes
C17 C22 C21 120.6(3) yes
O1 C24 O2 123.89(13) yes
O1 C24 C8 125.78(12) yes
O2 C24 C8 110.33(14) yes
O3 C26 O4 124.4(2) yes
O3 C26 C8 124.49(16) yes
O4 C26 C8 111.12(16) yes
C4 C5 H1 119.860 no
C6 C5 H1 119.859 no
C3 C7 H2 110.921 no
C3 C7 H3 110.915 no
C8 C7 H2 110.923 no
C8 C7 H3 110.917 no
H2 C7 H3 108.946 no
C4 C9 H4 110.941 no
C4 C9 H5 110.934 no
C8 C9 H4 110.946 no
C8 C9 H5 110.945 no
H4 C9 H5 108.950 no
C11 C12 H6 119.591 no
C13 C12 H6 119.583 no
C12 C13 H7 119.942 no
C14 C13 H7 119.934 no
C13 C14 H8 120.248 no
C15 C14 H8 120.248 no
C14 C15 H9 119.640 no
C16 C15 H9 119.645 no
C11 C16 H10 119.767 no
C15 C16 H10 119.786 no
C17 C18 H11 119.725 no
C19 C18 H11 119.717 no
C18 C19 H12 119.408 no
C20 C19 H12 119.418 no
C20 C21 H13 119.345 no
C22 C21 H13 119.352 no
C17 C22 H14 119.704 no
C21 C22 H14 119.716 no
C20 C23 H15 109.464 no
C20 C23 H16 109.464 no
C20 C23 H17 109.470 no
H15 C23 H16 109.474 no
H15 C23 H17 109.472 no
H16 C23 H17 109.483 no
O2 C25 H18 109.475 no
O2 C25 H19 109.468 no
O2 C25 H20 109.467 no
H18 C25 H19 109.471 no
H18 C25 H20 109.474 no
H19 C25 H20 109.472 no
O4 C27 H21 109.467 no
O4 C27 H22 109.473 no
O4 C27 H23 109.467 no
H21 C27 H22 109.466 no
H21 C27 H23 109.476 no
H22 C27 H23 109.479 no

loop_
_geom_bond_atom_site_label_1
_geom_bond_atom_site_label_2
_geom_bond_distance
_geom_bond_publ_flag
F1 C10 1.315(2) yes
F2 C10 1.319(3) yes
F3 C10 1.316(3) yes
O1 C24 1.201(3) yes
O2 C24 1.3378(17) yes
O2 C25 1.447(3) yes
O3 C26 1.196(3) yes
O4 C26 1.335(3) yes
O4 C27 1.453(4) yes
C1 C2 1.416(2) yes
C1 C6 1.413(2) yes
C1 C10 1.5091(16) yes
C2 C3 1.3945(15) yes
C2 C11 1.504(2) yes
C3 C4 1.392(2) yes
C3 C7 1.5048(19) yes
C4 C5 1.382(2) yes
C4 C9 1.5024(15) yes
C5 C6 1.3966(15) yes
C6 C17 1.500(2) yes
C7 C8 1.5653(18) yes
C8 C9 1.557(3) yes
C8 C24 1.524(2) yes
C8 C26 1.533(3) yes
C11 C12 1.383(3) yes
C11 C16 1.385(3) yes
C12 C13 1.391(4) yes
C13 C14 1.374(4) yes
C14 C15 1.367(4) yes
C15 C16 1.389(3) yes
C17 C18 1.384(3) yes
C17 C22 1.388(3) yes
C18 C19 1.394(3) yes
C19 C20 1.381(4) yes
C20 C21 1.382(4) yes
C20 C23 1.515(3) yes
C21 C22 1.389(3) yes
C5 H1 0.950 no
C7 H2 0.990 no
C7 H3 0.990 no
C9 H4 0.990 no
C9 H5 0.990 no
C12 H6 0.950 no
C13 H7 0.950 no
C14 H8 0.950 no
C15 H9 0.950 no
C16 H10 0.950 no
C18 H11 0.950 no
C19 H12 0.950 no
C21 H13 0.950 no
C22 H14 0.950 no
C23 H15 0.980 no
C23 H16 0.980 no
C23 H17 0.980 no
C25 H18 0.980 no
C25 H19 0.980 no
C25 H20 0.980 no
C27 H21 0.980 no
C27 H22 0.980 no
C27 H23 0.980 no

loop_
_geom_contact_atom_site_label_1
_geom_contact_atom_site_label_2
_geom_contact_distance
_geom_contact_publ_flag
_geom_contact_site_symmetry_2
F1 C6 2.8107(15) no .
F1 C17 2.6741(19) no .
F1 C18 2.957(3) no .
F1 C22 3.386(3) no .
F2 C2 3.084(2) no .
F2 C6 3.343(3) no .
F2 C11 3.206(3) no .
F2 C12 3.350(3) no .
F3 C2 2.8239(15) no .
F3 C6 3.554(2) no .
F3 C11 2.7814(18) no .
F3 C16 2.910(3) no .
O1 O4 3.140(3) no .
O1 C7 2.8546(18) no .
O1 C25 2.660(3) no .
O1 C26 3.333(3) no .
O2 O4 3.272(3) no .
O2 C9 2.7895(17) no .
O2 C26 2.992(3) no .
O3 C4 3.391(3) no .
O3 C7 3.305(3) no .
O3 C9 2.793(3) no .
O3 C24 3.543(3) no .
O3 C27 2.661(3) no .
O4 C7 3.091(3) no .
O4 C24 2.670(3) no .
C1 C4 2.7773(16) no .
C1 C12 3.407(3) no .
C1 C16 3.497(3) no .
C1 C18 3.308(3) no .
C2 C5 2.820(3) no .
C3 C6 2.795(2) no .
C3 C12 3.272(3) no .
C3 C16 3.373(3) no .
C3 C26 3.341(3) no .
C4 C26 3.301(3) no .
C5 C18 3.442(3) no .
C5 C22 3.094(3) no .
C7 C11 3.0081(18) no .
C7 C12 3.573(3) no .
C10 C11 2.982(3) no .
C10 C17 3.068(3) no .
C10 C18 3.437(3) no .
C11 C14 2.789(3) no .
C12 C15 2.746(4) no .
C13 C16 2.753(4) no .
C17 C20 2.813(3) no .
C18 C21 2.752(4) no .
C19 C22 2.753(4) no .
F2 O1 3.352(3) no 2_666
F2 O2 3.440(3) no 2_666
F2 C24 3.284(3) no 2_666
F3 O3 3.079(2) no 2_766
F3 O4 3.3924(19) no 2_766
F3 C26 3.244(3) no 2_766
F3 C27 3.365(2) no 2_766
O1 F2 3.352(3) no 2_666
O1 C18 3.343(3) no 2_666
O1 C27 3.499(3) no 2_655
O2 F2 3.440(3) no 2_666
O2 C21 3.557(3) no 2_656
O2 C22 3.357(3) no 2_656
O3 F3 3.079(2) no 2_766
O3 C5 3.373(3) no 2_656
O4 F3 3.3924(19) no 2_766
C5 O3 3.373(3) no 2_656
C5 C12 3.502(4) no 2_666
C7 C23 3.591(3) no 1_554
C12 C5 3.502(4) no 2_666
C18 O1 3.343(3) no 2_666
C19 C25 3.557(3) no 1_666
C21 O2 3.557(3) no 2_656
C21 C21 3.589(3) no 2_767
C22 O2 3.357(3) no 2_656
C23 C7 3.591(3) no 1_556
C24 F2 3.284(3) no 2_666
C25 C19 3.557(3) no 1_444
C26 F3 3.244(3) no 2_766
C27 F3 3.365(2) no 2_766
C27 O1 3.499(3) no 2_655
F1 H11 3.0507 no .
F2 H6 3.2784 no .
F2 H11 3.1618 no .
F3 H10 2.8937 no .
O1 H2 3.2865 no .
O1 H3 2.4630 no .
O1 H4 3.5446 no .
O1 H18 2.6324 no .
O1 H20 2.6210 no .
O2 H4 2.5617 no .
O2 H5 3.0105 no .
O3 H2 3.2297 no .
O3 H5 2.4002 no .
O3 H21 2.6305 no .
O3 H23 2.6277 no .
O4 H2 2.8053 no .
C1 H1 3.2810 no .
C1 H6 3.3803 no .
C1 H10 3.5349 no .
C1 H11 3.1798 no .
C2 H2 2.8755 no .
C2 H3 2.9128 no .
C2 H6 2.6184 no .
C2 H10 2.7112 no .
C3 H1 3.2654 no .
C3 H4 2.9588 no .
C3 H5 3.1257 no .
C3 H6 3.2661 no .
C3 H10 3.4379 no .
C4 H2 3.0836 no .
C4 H3 3.0198 no .
C5 H4 2.9354 no .
C5 H5 2.8502 no .
C5 H14 3.0218 no .
C6 H11 2.6726 no .
C6 H14 2.6583 no .
C7 H4 3.0379 no .
C7 H5 3.2582 no .
C9 H1 2.8012 no .
C9 H2 3.2412 no .
C9 H3 3.0611 no .
C10 H11 3.2579 no .
C11 H2 2.9892 no .
C11 H3 3.0090 no .
C11 H7 3.2660 no .
C11 H9 3.2612 no .
C12 H3 3.1747 no .
C12 H8 3.2560 no .
C12 H10 3.2375 no .
C13 H9 3.2255 no .
C14 H6 3.2495 no .
C14 H10 3.2481 no .
C15 H7 3.2262 no .
C16 H2 3.2089 no .
C16 H6 3.2367 no .
C16 H8 3.2540 no .
C17 H1 2.5633 no .
C17 H12 3.2644 no .
C17 H13 3.2635 no .
C18 H1 3.5140 no .
C18 H14 3.2414 no .
C19 H13 3.2285 no .
C19 H15 2.7762 no .
C19 H16 3.3143 no .
C19 H17 2.7799 no .
C20 H11 3.2687 no .
C20 H14 3.2662 no .
C21 H12 3.2289 no .
C21 H15 3.1454 no .
C21 H16 2.5582 no .
C21 H17 3.1289 no .
C22 H1 2.9212 no .
C22 H11 3.2420 no .
C23 H12 2.6786 no .
C23 H13 2.6607 no .
C24 H2 3.1022 no .
C24 H3 2.5431 no .
C24 H4 2.5708 no .
C24 H5 3.1000 no .
C24 H18 2.5997 no .
C24 H19 3.1769 no .
C24 H20 2.6005 no .
C26 H2 2.4932 no .
C26 H3 3.2792 no .
C26 H4 3.2925 no .
C26 H5 2.5012 no .
C26 H21 2.6045 no .
C26 H22 3.1763 no .
C26 H23 2.5941 no .
H1 H4 3.0133 no .
H1 H5 2.8072 no .
H1 H14 2.8488 no .
H2 H10 3.2119 no .
H3 H4 3.3344 no .
H3 H6 3.1705 no .
H6 H7 2.3344 no .
H7 H8 2.3265 no .
H8 H9 2.3155 no .
H9 H10 2.3311 no .
H11 H12 2.3316 no .
H12 H15 2.7193 no .
H12 H17 2.7351 no .
H13 H14 2.3258 no .
H13 H15 3.3295 no .
H13 H16 2.3367 no .
H13 H17 3.3146 no .
F1 H13 3.0827 no 2_767
F1 H16 2.9739 no 2_767
F1 H20 2.7416 no 1_666
F1 H21 2.9259 no 2_766
F2 H4 2.9348 no 2_666
F2 H8 2.9576 no 2_776
F2 H18 2.9664 no 2_666
F2 H21 3.1733 no 2_766
F3 H2 2.9580 no 2_766
F3 H10 3.5051 no 2_766
F3 H16 3.5818 no 2_767
F3 H21 2.5733 no 2_766
O1 H11 2.6285 no 2_666
O1 H12 3.2798 no 2_666
O1 H17 3.1467 no 1_554
O1 H18 3.3032 no 2_555
O1 H22 2.6633 no 2_655
O2 H8 3.0903 no 1_445
O2 H9 3.3464 no 1_445
O2 H13 3.0681 no 2_656
O2 H14 2.6658 no 2_656
O3 H1 2.4233 no 2_656
O3 H7 2.6521 no 1_545
O4 H13 3.5344 no 2_656
O4 H16 3.5114 no 1_554
O4 H22 2.7725 no 2_655
C1 H10 3.0519 no 2_766
C2 H10 2.8576 no 2_766
C3 H6 3.5335 no 2_666
C3 H10 3.0341 no 2_766
C4 H5 3.5338 no 2_656
C4 H6 2.8999 no 2_666
C4 H9 3.4880 no 2_766
C4 H10 3.4330 no 2_766
C5 H5 3.1000 no 2_656
C5 H6 2.7006 no 2_666
C5 H7 3.3346 no 2_666
C5 H9 3.1290 no 2_766
C6 H6 3.1944 no 2_666
C6 H9 3.3500 no 2_766
C6 H10 3.4515 no 2_766
C7 H11 3.3233 no 2_666
C7 H16 3.3131 no 1_554
C7 H17 3.1365 no 1_554
C9 H1 3.4699 no 2_656
C9 H6 3.3735 no 2_666
C9 H8 3.5627 no 1_445
C9 H9 3.2076 no 1_445
C10 H21 3.1397 no 2_766
C11 H10 3.5764 no 2_766
C12 H1 3.4587 no 2_666
C12 H4 3.3990 no 2_666
C13 H1 3.4092 no 2_666
C13 H15 3.4610 no 1_554
C14 H4 3.2538 no 1_665
C14 H15 3.0580 no 1_554
C15 H4 3.3362 no 1_665
C15 H5 3.4997 no 1_665
C15 H14 3.3708 no 2_766
C15 H15 2.9764 no 1_554
C16 H10 3.4323 no 2_766
C16 H15 3.3478 no 1_554
C18 H3 3.2589 no 2_666
C18 H17 3.4456 no 2_667
C18 H19 3.4225 no 1_666
C19 H12 3.2530 no 2_667
C19 H17 3.2485 no 2_667
C19 H19 2.7570 no 1_666
C19 H23 3.4221 no 2_656
C20 H12 3.5962 no 2_667
C20 H19 2.9990 no 1_666
C20 H23 2.9837 no 2_656
C21 H13 3.5251 no 2_767
C21 H20 3.5763 no 2_656
C21 H23 2.9573 no 2_656
C22 H9 3.4983 no 2_766
C22 H19 3.5712 no 2_656
C22 H23 3.3868 no 2_656
C23 H2 2.9779 no 1_556
C23 H3 3.2902 no 1_556
C23 H12 3.4190 no 2_667
C23 H19 3.3545 no 1_666
C23 H23 3.5021 no 2_656
C24 H11 3.4250 no 2_666
C24 H22 3.2030 no 2_655
C25 H8 3.3304 no 1_445
C25 H12 3.4871 no 1_444
C25 H13 3.0763 no 2_656
C25 H14 3.2579 no 2_656
C25 H18 3.3236 no 2_555
C26 H1 3.2645 no 2_656
C27 H22 3.4192 no 2_655
H1 O3 2.4233 no 2_656
H1 C9 3.4699 no 2_656
H1 C12 3.4587 no 2_666
H1 C13 3.4092 no 2_666
H1 C26 3.2645 no 2_656
H1 H5 2.5195 no 2_656
H1 H6 2.8439 no 2_666
H1 H7 2.7466 no 2_666
H1 H9 3.2752 no 2_766
H2 F3 2.9580 no 2_766
H2 C23 2.9779 no 1_554
H2 H10 3.5261 no 2_766
H2 H15 3.1935 no 1_554
H2 H16 2.5152 no 1_554
H2 H17 2.7653 no 1_554
H3 C18 3.2589 no 2_666
H3 C23 3.2902 no 1_554
H3 H11 2.3498 no 2_666
H3 H15 3.4413 no 1_554
H3 H16 3.2910 no 1_554
H3 H17 2.6522 no 1_554
H4 F2 2.9348 no 2_666
H4 C12 3.3990 no 2_666
H4 C14 3.2538 no 1_445
H4 C15 3.3362 no 1_445
H4 H6 2.8733 no 2_666
H4 H8 2.6642 no 1_445
H4 H9 2.8314 no 1_445
H5 C4 3.5338 no 2_656
H5 C5 3.1000 no 2_656
H5 C15 3.4997 no 1_445
H5 H1 2.5195 no 2_656
H5 H5 2.8874 no 2_656
H5 H9 2.6867 no 1_445
H5 H14 3.3197 no 2_656
H6 C3 3.5335 no 2_666
H6 C4 2.8999 no 2_666
H6 C5 2.7006 no 2_666
H6 C6 3.1944 no 2_666
H6 C9 3.3735 no 2_666
H6 H1 2.8439 no 2_666
H6 H4 2.8733 no 2_666
H6 H11 3.4809 no 2_666
H7 O3 2.6521 no 1_565
H7 C5 3.3346 no 2_666
H7 H1 2.7466 no 2_666
H7 H21 3.3767 no 1_565
H7 H23 3.3413 no 1_565
H8 F2 2.9576 no 2_776
H8 O2 3.0903 no 1_665
H8 C9 3.5627 no 1_665
H8 C25 3.3304 no 1_665
H8 H4 2.6642 no 1_665
H8 H15 3.3727 no 1_554
H8 H18 3.1904 no 1_665
H8 H19 3.1417 no 1_665
H8 H21 3.5961 no 1_565
H9 O2 3.3464 no 1_665
H9 C4 3.4880 no 2_766
H9 C5 3.1290 no 2_766
H9 C6 3.3500 no 2_766
H9 C9 3.2076 no 1_665
H9 C22 3.4983 no 2_766
H9 H1 3.2752 no 2_766
H9 H4 2.8314 no 1_665
H9 H5 2.6867 no 1_665
H9 H14 2.6525 no 2_766
H9 H15 3.2308 no 1_554
H10 F3 3.5051 no 2_766
H10 C1 3.0519 no 2_766
H10 C2 2.8576 no 2_766
H10 C3 3.0341 no 2_766
H10 C4 3.4330 no 2_766
H10 C6 3.4515 no 2_766
H10 C11 3.5764 no 2_766
H10 C16 3.4323 no 2_766
H10 H2 3.5261 no 2_766
H10 H10 2.7128 no 2_766
H11 O1 2.6285 no 2_666
H11 C7 3.3233 no 2_666
H11 C24 3.4250 no 2_666
H11 H3 2.3498 no 2_666
H11 H6 3.4809 no 2_666
H11 H17 3.0250 no 2_667
H12 O1 3.2798 no 2_666
H12 C19 3.2530 no 2_667
H12 C20 3.5962 no 2_667
H12 C23 3.4190 no 2_667
H12 C25 3.4871 no 1_666
H12 H12 2.7545 no 2_667
H12 H17 2.6272 no 2_667
H12 H18 3.5780 no 1_666
H12 H19 2.7129 no 1_666
H12 H23 3.5214 no 1_566
H13 F1 3.0827 no 2_767
H13 O2 3.0681 no 2_656
H13 O4 3.5344 no 2_656
H13 C21 3.5251 no 2_767
H13 C25 3.0763 no 2_656
H13 H19 3.0025 no 2_656
H13 H20 2.7140 no 2_656
H13 H23 3.2128 no 2_656
H14 O2 2.6658 no 2_656
H14 C15 3.3708 no 2_766
H14 C25 3.2579 no 2_656
H14 H5 3.3197 no 2_656
H14 H9 2.6525 no 2_766
H14 H15 3.2703 no 2_767
H14 H19 2.9322 no 2_656
H14 H20 3.5963 no 2_656
H15 C13 3.4610 no 1_556
H15 C14 3.0580 no 1_556
H15 C15 2.9764 no 1_556
H15 C16 3.3478 no 1_556
H15 H2 3.1935 no 1_556
H15 H3 3.4413 no 1_556
H15 H8 3.3727 no 1_556
H15 H9 3.2308 no 1_556
H15 H14 3.2703 no 2_767
H15 H19 2.7671 no 1_666
H16 F1 2.9739 no 2_767
H16 F3 3.5818 no 2_767
H16 O4 3.5114 no 1_556
H16 C7 3.3131 no 1_556
H16 H2 2.5152 no 1_556
H16 H3 3.2910 no 1_556
H17 O1 3.1467 no 1_556
H17 C7 3.1365 no 1_556
H17 C18 3.4456 no 2_667
H17 C19 3.2485 no 2_667
H17 H2 2.7653 no 1_556
H17 H3 2.6522 no 1_556
H17 H11 3.0250 no 2_667
H17 H12 2.6272 no 2_667
H17 H22 3.3037 no 2_656
H17 H23 3.2145 no 2_656
H18 F2 2.9664 no 2_666
H18 O1 3.3032 no 2_555
H18 C25 3.3236 no 2_555
H18 H8 3.1904 no 1_445
H18 H12 3.5780 no 1_444
H18 H18 2.9212 no 2_555
H18 H20 2.8236 no 2_555
H18 H21 3.2114 no 1_455
H19 C18 3.4225 no 1_444
H19 C19 2.7570 no 1_444
H19 C20 2.9990 no 1_444
H19 C22 3.5712 no 2_656
H19 C23 3.3545 no 1_444
H19 H8 3.1417 no 1_445
H19 H12 2.7129 no 1_444
H19 H13 3.0025 no 2_656
H19 H14 2.9322 no 2_656
H19 H15 2.7671 no 1_444
H20 F1 2.7416 no 1_444
H20 C21 3.5763 no 2_656
H20 H13 2.7140 no 2_656
H20 H14 3.5963 no 2_656
H20 H18 2.8236 no 2_555
H20 H20 3.5405 no 2_555
H20 H21 3.4738 no 2_655
H20 H22 3.2386 no 2_655
H21 F1 2.9259 no 2_766
H21 F2 3.1733 no 2_766
H21 F3 2.5733 no 2_766
H21 C10 3.1397 no 2_766
H21 H7 3.3767 no 1_545
H21 H8 3.5961 no 1_545
H21 H18 3.2114 no 1_655
H21 H20 3.4738 no 2_655
H22 O1 2.6633 no 2_655
H22 O4 2.7725 no 2_655
H22 C24 3.2030 no 2_655
H22 C27 3.4192 no 2_655
H22 H17 3.3037 no 2_656
H22 H20 3.2386 no 2_655
H22 H22 3.0209 no 2_655
H23 C19 3.4221 no 2_656
H23 C20 2.9837 no 2_656
H23 C21 2.9573 no 2_656
H23 C22 3.3868 no 2_656
H23 C23 3.5021 no 2_656
H23 H7 3.3413 no 1_545
H23 H12 3.5214 no 1_544
H23 H13 3.2128 no 2_656
H23 H17 3.2145 no 2_656

loop_
_geom_torsion_atom_site_label_1
_geom_torsion_atom_site_label_2
_geom_torsion_atom_site_label_3
_geom_torsion_atom_site_label_4
_geom_torsion
_geom_torsion_publ_flag
C25 O2 C24 O1 -1.2(3) no
C25 O2 C24 C8 178.83(15) no
C27 O4 C26 O3 1.56(18) no
C27 O4 C26 C8 -179.80(10) no
C2 C1 C6 C5 0.6(3) no
C2 C1 C6 C17 -175.51(15) no
C6 C1 C2 C3 -2.1(3) no
C6 C1 C2 C11 173.38(15) no
C2 C1 C10 F1 -161.89(16) no
C2 C1 C10 F2 76.6(2) no
C2 C1 C10 F3 -41.7(3) no
C10 C1 C2 C3 176.87(15) no
C10 C1 C2 C11 -7.7(3) no
C6 C1 C10 F1 17.1(3) no
C6 C1 C10 F2 -104.43(19) no
C6 C1 C10 F3 137.23(17) no
C10 C1 C6 C5 -178.28(16) no
C10 C1 C6 C17 5.6(3) no
C1 C2 C3 C4 2.7(3) no
C1 C2 C3 C7 -179.39(15) no
C1 C2 C11 C12 -89.52(17) no
C1 C2 C11 C16 93.4(2) no
C3 C2 C11 C12 85.94(18) no
C3 C2 C11 C16 -91.13(16) no
C11 C2 C3 C4 -173.09(14) no
C11 C2 C3 C7 4.8(3) no
C2 C3 C4 C5 -1.9(3) no
C2 C3 C4 C9 172.61(15) no
C2 C3 C7 C8 176.54(16) no
C4 C3 C7 C8 -5.4(2) no
C7 C3 C4 C5 179.92(15) no
C7 C3 C4 C9 -5.6(2) no
C3 C4 C5 C6 0.3(3) no
C3 C4 C9 C8 14.07(19) no
C5 C4 C9 C8 -171.96(17) no
C9 C4 C5 C6 -173.17(16) no
C4 C5 C6 C1 0.3(3) no
C4 C5 C6 C17 176.83(15) no
C1 C6 C17 C18 67.7(3) no
C1 C6 C17 C22 -118.23(18) no
C5 C6 C17 C18 -108.58(17) no
C5 C6 C17 C22 65.5(2) no
C3 C7 C8 C9 13.62(18) no
C3 C7 C8 C24 136.39(14) no
C3 C7 C8 C26 -103.90(14) no
C7 C8 C9 C4 -16.63(18) no
C7 C8 C24 O1 16.1(3) no
C7 C8 C24 O2 -163.96(14) no
C7 C8 C26 O3 97.25(15) no
C7 C8 C26 O4 -81.39(12) no
C9 C8 C24 O1 135.04(17) no
C9 C8 C24 O2 -45.02(19) no
C24 C8 C9 C4 -138.55(13) no
C9 C8 C26 O3 -18.25(15) no
C9 C8 C26 O4 163.11(8) no
C26 C8 C9 C4 100.69(12) no
C24 C8 C26 O3 -141.41(12) no
C24 C8 C26 O4 39.95(14) no
C26 C8 C24 O1 -103.83(19) no
C26 C8 C24 O2 76.12(17) no
C2 C11 C12 C13 -178.31(10) no
C2 C11 C16 C15 178.34(10) no
C12 C11 C16 C15 1.25(19) no
C16 C11 C12 C13 -1.09(19) no
C11 C12 C13 C14 -0.2(3) no
C12 C13 C14 C15 1.3(3) no
C13 C14 C15 C16 -1.1(3) no
C14 C15 C16 C11 -0.2(3) no
C6 C17 C18 C19 173.87(10) no
C6 C17 C22 C21 -174.45(11) no
C18 C17 C22 C21 -0.21(19) no
C22 C17 C18 C19 -0.32(19) no
C17 C18 C19 C20 0.5(2) no
C18 C19 C20 C21 -0.1(2) no
C18 C19 C20 C23 -178.88(12) no
C19 C20 C21 C22 -0.4(3) no
C23 C20 C21 C22 178.34(14) no
C20 C21 C22 C17 0.6(3) no
